data_4301660
loop_
_publ_author_name
'Allen T. Ekubo'
'Mark R. J. Elsegood'
'Andrew J. Lake'
'Martin B. Smith'

_publ_section_title
;
Intramolecular Hydrogen-Bonded Tertiary Phosphines as
1,3,5-Triaza-7-phosphaadamantane (PTA) Analogues
;
_journal_name_full 'Inorganic Chemistry'
_journal_page_first 2633
_journal_page_last 2638
_journal_paper_doi 10.1021/ic801709z
_journal_volume 48
_journal_year 2009
_chemical_formula_moiety 'C25 H31 N3 P1 1+, P1 F6 1-'
_chemical_formula_sum 'C25 H31 F6 N3 P2'
_chemical_formula_weight 549.47
_chemical_name_systematic
;
 ?
;
_space_group_IT_number 61
_symmetry_cell_setting orthorhombic
_symmetry_space_group_name_Hall '-P 2ac 2ab'
_symmetry_space_group_name_H-M 'P b c a'
_atom_sites_solution_hydrogens geom
_atom_sites_solution_primary direct
_atom_sites_solution_secondary difmap
_audit_creation_method SHELXL-97
_cell_angle_alpha 90.00
_cell_angle_beta 90.00
_cell_angle_gamma 90.00
_cell_formula_units_Z 8
_cell_length_a 17.9476(5)
_cell_length_b 15.8400(5)
_cell_length_c 19.1365(6)
_cell_measurement_reflns_used 17860
_cell_measurement_temperature 150(2)
_cell_measurement_theta_max 30.44
_cell_measurement_theta_min 2.27
_cell_volume 5440.3(3)
_computing_cell_refinement 'Bruker SAINT'
_computing_data_collection 'Bruker APEX 2'
_computing_data_reduction 'Bruker SAINT'
_computing_molecular_graphics 'Bruker SHELXTL'
_computing_publication_material 'Bruker SHELXTL and local programs'
_computing_structure_refinement 'Bruker SHELXTL'
_computing_structure_solution 'Bruker SHELXTL'
_diffrn_ambient_temperature 150(2)
_diffrn_measured_fraction_theta_full 0.999
_diffrn_measured_fraction_theta_max 0.999
_diffrn_measurement_device_type 'Bruker APEX 2 CCD diffractometer'
_diffrn_measurement_method '\w rotation with narrow frames'
_diffrn_radiation_monochromator graphite
_diffrn_radiation_source 'sealed tube'
_diffrn_radiation_type MoK\a
_diffrn_radiation_wavelength 0.71073
_diffrn_reflns_av_R_equivalents 0.0291
_diffrn_reflns_av_sigmaI/netI 0.0181
_diffrn_reflns_limit_h_max 25
_diffrn_reflns_limit_h_min -25
_diffrn_reflns_limit_k_max 22
_diffrn_reflns_limit_k_min -22
_diffrn_reflns_limit_l_max 27
_diffrn_reflns_limit_l_min -27
_diffrn_reflns_number 62276
_diffrn_reflns_theta_full 30.55
_diffrn_reflns_theta_max 30.55
_diffrn_reflns_theta_min 2.02
_diffrn_standards_decay_% 0
_diffrn_standards_number 0
_exptl_absorpt_coefficient_mu 0.220
_exptl_absorpt_correction_T_max 0.9678
_exptl_absorpt_correction_T_min 0.8980
_exptl_absorpt_correction_type multi-scan
_exptl_absorpt_process_details 'SADABS v2007/2, Sheldrick, G.M., (2007)'
_exptl_crystal_colour colourless
_exptl_crystal_density_diffrn 1.342
_exptl_crystal_density_method 'not measured'
_exptl_crystal_description block
_exptl_crystal_F_000 2288
_exptl_crystal_size_max 0.50
_exptl_crystal_size_mid 0.21
_exptl_crystal_size_min 0.15
_refine_diff_density_max 0.408
_refine_diff_density_min -0.316
_refine_diff_density_rms 0.047
_refine_ls_extinction_method none
_refine_ls_goodness_of_fit_ref 1.020
_refine_ls_hydrogen_treatment mixed
_refine_ls_matrix_type full
_refine_ls_number_parameters 331
_refine_ls_number_reflns 8335
_refine_ls_number_restraints 0
_refine_ls_restrained_S_all 1.020
_refine_ls_R_factor_all 0.0494
_refine_ls_R_factor_gt 0.0377
_refine_ls_shift/su_max 0.001
_refine_ls_shift/su_mean 0.000
_refine_ls_structure_factor_coef Fsqd
_refine_ls_weighting_details 'calc w=1/[\s^2^(Fo^2^)+(0.0589P)^2^+1.3791P] where P=(Fo^2^+2Fc^2^)/3'
_refine_ls_weighting_scheme calc
_refine_ls_wR_factor_gt 0.1000
_refine_ls_wR_factor_ref 0.1091
_reflns_number_gt 6759
_reflns_number_total 8335
_reflns_threshold_expression I>2\s(I)
_cod_data_source_file ic801709z_si_002_3.cif
_cod_data_source_block 3a
_cod_database_code 4301660

loop_
_symmetry_equiv_pos_as_xyz
'x, y, z'
'-x+1/2, -y, z+1/2'
'-x, y+1/2, -z+1/2'
'x+1/2, -y+1/2, -z'
'-x, -y, -z'
'x-1/2, y, -z-1/2'
'x, -y-1/2, z-1/2'
'-x-1/2, y-1/2, z'

loop_
_atom_site_label
_atom_site_type_symbol
_atom_site_fract_x
_atom_site_fract_y
_atom_site_fract_z
_atom_site_U_iso_or_equiv
_atom_site_adp_type
_atom_site_occupancy
_atom_site_symmetry_multiplicity
_atom_site_calc_flag
_atom_site_refinement_flags
_atom_site_disorder_assembly
_atom_site_disorder_group
P1 P 0.090508(17) 0.54355(2) 0.054547(15) 0.02791(8) Uani 1 1 d . . .
C1 C 0.19089(6) 0.54006(7) 0.07609(6) 0.0256(2) Uani 1 1 d . . .
H1C H 0.2119 0.4876 0.0561 0.031 Uiso 1 1 calc R . .
H1D H 0.2156 0.5881 0.0524 0.031 Uiso 1 1 calc R . .
N1 N 0.21099(5) 0.54328(6) 0.15219(5) 0.02307(17) Uani 1 1 d . . .
H1A H 0.1937(8) 0.5886(9) 0.1697(7) 0.028 Uiso 1 1 d . . .
H1B H 0.1869(8) 0.5034(9) 0.1743(7) 0.028 Uiso 1 1 d . . .
C2 C 0.29312(6) 0.53678(8) 0.16468(6) 0.0288(2) Uani 1 1 d . . .
H2A H 0.3190 0.5824 0.1390 0.035 Uiso 1 1 calc R . .
H2B H 0.3115 0.4821 0.1465 0.035 Uiso 1 1 calc R . .
C3 C 0.31118(6) 0.54349(7) 0.24132(6) 0.0278(2) Uani 1 1 d . . .
C4 C 0.31942(7) 0.47110(9) 0.28185(8) 0.0371(3) Uani 1 1 d . . .
H4 H 0.3147 0.4170 0.2610 0.045 Uiso 1 1 calc R . .
C5 C 0.33465(8) 0.47805(11) 0.35310(8) 0.0467(4) Uani 1 1 d . . .
H5 H 0.3407 0.4286 0.3806 0.056 Uiso 1 1 calc R . .
C6 C 0.34094(8) 0.55676(12) 0.38376(7) 0.0458(4) Uani 1 1 d . . .
H6 H 0.3502 0.5613 0.4325 0.055 Uiso 1 1 calc R . .
C7 C 0.33377(7) 0.62915(10) 0.34357(7) 0.0411(3) Uani 1 1 d . . .
H7 H 0.3388 0.6832 0.3646 0.049 Uiso 1 1 calc R . .
C8 C 0.31917(7) 0.62233(8) 0.27236(6) 0.0325(2) Uani 1 1 d . . .
H8 H 0.3146 0.6719 0.2448 0.039 Uiso 1 1 calc R . .
C9 C 0.06006(7) 0.63561(7) 0.10536(6) 0.0274(2) Uani 1 1 d . . .
H9A H 0.0858 0.6864 0.0873 0.033 Uiso 1 1 calc R . .
H9B H 0.0059 0.6437 0.0981 0.033 Uiso 1 1 calc R . .
N2 N 0.07461(5) 0.62871(5) 0.18097(4) 0.02254(17) Uani 1 1 d . . .
C10 C 0.05351(7) 0.46130(7) 0.11261(6) 0.0283(2) Uani 1 1 d . . .
H10A H -0.0012 0.4581 0.1065 0.034 Uiso 1 1 calc R . .
H10B H 0.0747 0.4061 0.0986 0.034 Uiso 1 1 calc R . .
N3 N 0.07016(5) 0.47604(5) 0.18716(5) 0.02325(17) Uani 1 1 d . . .
C11 C 0.03622(6) 0.55533(6) 0.21110(6) 0.02308(19) Uani 1 1 d . . .
H11A H -0.0169 0.5565 0.1973 0.028 Uiso 1 1 calc R . .
H11B H 0.0388 0.5583 0.2627 0.028 Uiso 1 1 calc R . .
C12 C 0.04817(7) 0.70709(7) 0.21493(6) 0.0275(2) Uani 1 1 d . . .
H12A H -0.0062 0.7125 0.2075 0.033 Uiso 1 1 calc R . .
H12B H 0.0725 0.7561 0.1924 0.033 Uiso 1 1 calc R . .
C13 C 0.06396(6) 0.70951(7) 0.29209(6) 0.0265(2) Uani 1 1 d . . .
C14 C 0.13659(7) 0.71775(10) 0.31638(7) 0.0422(3) Uani 1 1 d . . .
H14 H 0.1765 0.7222 0.2840 0.051 Uiso 1 1 calc R . .
C15 C 0.15112(9) 0.71957(13) 0.38756(8) 0.0563(5) Uani 1 1 d . . .
H15 H 0.2010 0.7243 0.4038 0.068 Uiso 1 1 calc R . .
C16 C 0.09302(9) 0.71448(11) 0.43508(8) 0.0493(4) Uani 1 1 d . . .
H16 H 0.1031 0.7160 0.4838 0.059 Uiso 1 1 calc R . .
C17 C 0.02075(8) 0.70729(10) 0.41170(7) 0.0397(3) Uani 1 1 d . . .
H17 H -0.0192 0.7046 0.4442 0.048 Uiso 1 1 calc R . .
C18 C 0.00644(7) 0.70400(8) 0.34038(6) 0.0306(2) Uani 1 1 d . . .
H18 H -0.0434 0.6979 0.3244 0.037 Uiso 1 1 calc R . .
C19 C 0.03950(7) 0.40424(7) 0.22787(6) 0.0312(2) Uani 1 1 d . . .
H19A H 0.0585 0.3509 0.2077 0.037 Uiso 1 1 calc R . .
H19B H -0.0154 0.4041 0.2230 0.037 Uiso 1 1 calc R . .
C20 C 0.05883(7) 0.40671(8) 0.30405(7) 0.0334(3) Uani 1 1 d . . .
C21 C 0.13149(9) 0.39078(13) 0.32552(9) 0.0584(5) Uani 1 1 d . . .
H21 H 0.1691 0.3809 0.2916 0.070 Uiso 1 1 calc R . .
C22 C 0.14942(12) 0.38926(19) 0.39568(11) 0.0860(8) Uani 1 1 d . . .
H22 H 0.1992 0.3781 0.4099 0.103 Uiso 1 1 calc R . .
C23 C 0.09466(14) 0.40401(18) 0.44545(10) 0.0836(8) Uani 1 1 d . . .
H23 H 0.1071 0.4036 0.4937 0.100 Uiso 1 1 calc R . .
C24 C 0.02208(13) 0.41930(15) 0.42493(9) 0.0667(5) Uani 1 1 d . . .
H24 H -0.0155 0.4292 0.4590 0.080 Uiso 1 1 calc R . .
C25 C 0.00428(9) 0.42020(10) 0.35430(8) 0.0448(3) Uani 1 1 d . . .
H25 H -0.0457 0.4301 0.3402 0.054 Uiso 1 1 calc R . .
P2 P 0.234263(18) 0.288271(19) 0.091384(16) 0.02953(8) Uani 1 1 d . . .
F1 F 0.30627(6) 0.34512(6) 0.08016(6) 0.0588(3) Uani 1 1 d . . .
F2 F 0.16252(5) 0.23108(6) 0.10411(5) 0.0500(2) Uani 1 1 d . . .
F3 F 0.18930(7) 0.34266(6) 0.03570(5) 0.0601(3) Uani 1 1 d . . .
F4 F 0.26113(5) 0.22579(5) 0.03087(4) 0.0460(2) Uani 1 1 d . . .
F5 F 0.27837(5) 0.23250(5) 0.14777(4) 0.04177(19) Uani 1 1 d . . .
F6 F 0.20776(5) 0.35131(5) 0.15242(4) 0.0438(2) Uani 1 1 d . . .

loop_
_atom_site_aniso_label
_atom_site_aniso_U_11
_atom_site_aniso_U_22
_atom_site_aniso_U_33
_atom_site_aniso_U_23
_atom_site_aniso_U_13
_atom_site_aniso_U_12
P1 0.02929(15) 0.03451(16) 0.01993(13) -0.00330(10) -0.00406(10) 0.00317(11)
C1 0.0280(5) 0.0284(5) 0.0205(4) -0.0013(4) 0.0011(4) 0.0011(4)
N1 0.0222(4) 0.0242(4) 0.0228(4) -0.0009(3) -0.0007(3) 0.0013(3)
C2 0.0216(5) 0.0360(6) 0.0288(5) -0.0020(4) 0.0002(4) 0.0023(4)
C3 0.0189(4) 0.0363(6) 0.0282(5) 0.0028(4) -0.0008(4) 0.0028(4)
C4 0.0266(6) 0.0398(7) 0.0450(7) 0.0108(5) -0.0031(5) -0.0018(5)
C5 0.0313(6) 0.0656(10) 0.0433(7) 0.0270(7) -0.0026(6) -0.0011(6)
C6 0.0310(6) 0.0790(11) 0.0274(6) 0.0062(6) -0.0003(5) 0.0074(7)
C7 0.0322(6) 0.0578(8) 0.0332(6) -0.0093(6) -0.0044(5) 0.0121(6)
C8 0.0282(5) 0.0387(6) 0.0305(6) -0.0005(5) -0.0033(4) 0.0081(5)
C9 0.0304(5) 0.0289(5) 0.0228(5) 0.0031(4) -0.0021(4) 0.0060(4)
N2 0.0265(4) 0.0201(4) 0.0210(4) 0.0003(3) 0.0000(3) 0.0026(3)
C10 0.0270(5) 0.0296(5) 0.0282(5) -0.0083(4) -0.0030(4) -0.0021(4)
N3 0.0253(4) 0.0190(4) 0.0255(4) -0.0017(3) -0.0005(3) -0.0008(3)
C11 0.0231(5) 0.0213(4) 0.0249(5) -0.0006(4) 0.0002(4) 0.0011(4)
C12 0.0328(6) 0.0210(5) 0.0286(5) -0.0007(4) 0.0007(4) 0.0059(4)
C13 0.0292(5) 0.0206(4) 0.0297(5) -0.0043(4) 0.0006(4) 0.0045(4)
C14 0.0289(6) 0.0598(9) 0.0378(7) -0.0193(6) 0.0028(5) -0.0005(6)
C15 0.0334(7) 0.0919(13) 0.0437(8) -0.0302(8) -0.0078(6) 0.0070(8)
C16 0.0463(8) 0.0695(10) 0.0321(6) -0.0160(7) -0.0061(6) 0.0142(7)
C17 0.0394(7) 0.0497(8) 0.0300(6) -0.0009(5) 0.0047(5) 0.0065(6)
C18 0.0280(5) 0.0316(5) 0.0323(6) 0.0013(4) 0.0000(4) 0.0041(4)
C19 0.0341(6) 0.0212(5) 0.0384(6) 0.0012(4) 0.0015(5) -0.0060(4)
C20 0.0358(6) 0.0272(5) 0.0372(6) 0.0089(5) 0.0019(5) -0.0063(5)
C21 0.0373(8) 0.0891(13) 0.0489(9) 0.0298(9) -0.0007(6) -0.0084(8)
C22 0.0546(11) 0.145(2) 0.0584(11) 0.0479(14) -0.0145(9) -0.0262(13)
C23 0.0884(16) 0.123(2) 0.0390(9) 0.0284(11) -0.0090(9) -0.0382(15)
C24 0.0790(14) 0.0815(13) 0.0396(8) 0.0085(9) 0.0130(9) -0.0074(11)
C25 0.0474(8) 0.0456(8) 0.0415(7) 0.0054(6) 0.0055(6) 0.0020(6)
P2 0.03474(16) 0.02549(14) 0.02834(15) 0.00361(11) 0.00801(11) 0.00629(11)
F1 0.0629(6) 0.0416(5) 0.0719(6) -0.0080(4) 0.0337(5) -0.0170(4)
F2 0.0328(4) 0.0596(6) 0.0575(5) 0.0058(4) 0.0027(4) -0.0067(4)
F3 0.0995(8) 0.0438(5) 0.0371(4) 0.0060(4) -0.0078(5) 0.0301(5)
F4 0.0681(6) 0.0306(4) 0.0392(4) -0.0025(3) 0.0171(4) 0.0081(4)
F5 0.0410(4) 0.0403(4) 0.0440(4) 0.0055(3) -0.0061(3) 0.0112(3)
F6 0.0534(5) 0.0444(4) 0.0337(4) -0.0041(3) 0.0090(3) 0.0173(4)

loop_
_atom_type_symbol
_atom_type_description
_atom_type_scat_dispersion_real
_atom_type_scat_dispersion_imag
_atom_type_scat_source
C C 0.0033 0.0016 'International Tables Vol C Tables 4.2.6.8 and 6.1.1.4'
H H 0.0000 0.0000 'International Tables Vol C Tables 4.2.6.8 and 6.1.1.4'
N N 0.0061 0.0033 'International Tables Vol C Tables 4.2.6.8 and 6.1.1.4'
F F 0.0171 0.0103 'International Tables Vol C Tables 4.2.6.8 and 6.1.1.4'
P P 0.1023 0.0942 'International Tables Vol C Tables 4.2.6.8 and 6.1.1.4'

loop_
_geom_angle_atom_site_label_1
_geom_angle_atom_site_label_2
_geom_angle_atom_site_label_3
_geom_angle
_geom_angle_site_symmetry_1
_geom_angle_site_symmetry_3
_geom_angle_publ_flag
C9 P1 C10 97.78(5) . . ?
C9 P1 C1 101.28(5) . . ?
C10 P1 C1 101.32(5) . . ?
N1 C1 P1 116.70(7) . . ?
C2 N1 C1 112.90(9) . . ?
N1 C2 C3 111.26(9) . . ?
C8 C3 C4 119.40(12) . . ?
C8 C3 C2 120.11(10) . . ?
C4 C3 C2 120.49(11) . . ?
C3 C4 C5 120.03(14) . . ?
C6 C5 C4 120.12(13) . . ?
C5 C6 C7 120.18(13) . . ?
C6 C7 C8 119.76(14) . . ?
C3 C8 C7 120.48(12) . . ?
N2 C9 P1 114.09(7) . . ?
C11 N2 C9 111.15(9) . . ?
C11 N2 C12 109.95(8) . . ?
C9 N2 C12 108.18(8) . . ?
N3 C10 P1 113.53(7) . . ?
C11 N3 C10 110.65(9) . . ?
C11 N3 C19 109.74(9) . . ?
C10 N3 C19 108.12(9) . . ?
N2 C11 N3 111.07(8) . . ?
N2 C12 C13 113.08(9) . . ?
C18 C13 C14 118.72(11) . . ?
C18 C13 C12 120.78(11) . . ?
C14 C13 C12 120.50(11) . . ?
C15 C14 C13 120.44(13) . . ?
C16 C15 C14 120.11(14) . . ?
C17 C16 C15 120.03(13) . . ?
C16 C17 C18 119.75(13) . . ?
C13 C18 C17 120.93(12) . . ?
N3 C19 C20 113.87(9) . . ?
C25 C20 C21 118.98(14) . . ?
C25 C20 C19 120.94(12) . . ?
C21 C20 C19 119.98(13) . . ?
C22 C21 C20 120.61(17) . . ?
C21 C22 C23 119.9(2) . . ?
C24 C23 C22 120.12(18) . . ?
C23 C24 C25 119.68(18) . . ?
C20 C25 C24 120.66(16) . . ?
F1 P2 F3 90.87(6) . . ?
F1 P2 F2 178.94(6) . . ?
F3 P2 F2 90.02(6) . . ?
F1 P2 F4 90.43(5) . . ?
F3 P2 F4 90.17(5) . . ?
F2 P2 F4 90.14(5) . . ?
F1 P2 F5 90.10(6) . . ?
F3 P2 F5 179.03(6) . . ?
F2 P2 F5 89.02(5) . . ?
F4 P2 F5 89.86(5) . . ?
F1 P2 F6 89.25(5) . . ?
F3 P2 F6 90.01(5) . . ?
F2 P2 F6 90.17(5) . . ?
F4 P2 F6 179.63(6) . . ?
F5 P2 F6 89.96(5) . . ?

loop_
_geom_bond_atom_site_label_1
_geom_bond_atom_site_label_2
_geom_bond_distance
_geom_bond_site_symmetry_2
_geom_bond_publ_flag
P1 C9 1.8359(12) . ?
P1 C10 1.8366(13) . ?
P1 C1 1.8490(12) . ?
C1 N1 1.5013(14) . ?
N1 C2 1.4968(14) . ?
C2 C3 1.5058(16) . ?
C3 C8 1.3904(17) . ?
C3 C4 1.3922(17) . ?
C4 C5 1.395(2) . ?
C5 C6 1.383(2) . ?
C6 C7 1.387(2) . ?
C7 C8 1.3918(17) . ?
C9 N2 1.4743(14) . ?
N2 C11 1.4691(13) . ?
N2 C12 1.4796(13) . ?
C10 N3 1.4762(14) . ?
N3 C11 1.4691(13) . ?
N3 C19 1.4842(14) . ?
C12 C13 1.5041(16) . ?
C13 C18 1.3883(16) . ?
C13 C14 1.3901(17) . ?
C14 C15 1.387(2) . ?
C15 C16 1.386(2) . ?
C16 C17 1.377(2) . ?
C17 C18 1.3898(18) . ?
C19 C20 1.4991(18) . ?
C20 C25 1.389(2) . ?
C20 C21 1.390(2) . ?
C21 C22 1.381(2) . ?
C22 C23 1.388(3) . ?
C23 C24 1.382(3) . ?
C24 C25 1.389(2) . ?
P2 F1 1.5898(9) . ?
P2 F3 1.5903(9) . ?
P2 F2 1.5930(9) . ?
P2 F4 1.5977(8) . ?
P2 F5 1.6036(8) . ?
P2 F6 1.6086(8) . ?

loop_
_geom_hbond_atom_site_label_D
_geom_hbond_atom_site_label_H
_geom_hbond_atom_site_label_A
_geom_hbond_distance_DH
_geom_hbond_distance_HA
_geom_hbond_distance_DA
_geom_hbond_angle_DHA
_geom_hbond_site_symmetry_A
N1 H1A F5 0.850(15) 2.372(15) 3.0045(13) 131.6(12) 8_665
N1 H1B N3 0.875(15) 2.154(15) 2.8234(13) 132.9(12) .
N1 H1B F6 0.875(15) 2.473(15) 3.0414(13) 123.2(12) .
N1 H1A N2 0.850(15) 2.241(15) 2.8506(13) 128.7(12) .

loop_
_geom_torsion_atom_site_label_1
_geom_torsion_atom_site_label_2
_geom_torsion_atom_site_label_3
_geom_torsion_atom_site_label_4
_geom_torsion
_geom_torsion_site_symmetry_1
_geom_torsion_site_symmetry_2
_geom_torsion_site_symmetry_3
_geom_torsion_site_symmetry_4
_geom_torsion_publ_flag
C9 P1 C1 N1 50.51(9) . . . . ?
C10 P1 C1 N1 -49.91(9) . . . . ?
P1 C1 N1 C2 177.78(8) . . . . ?
C1 N1 C2 C3 177.90(9) . . . . ?
N1 C2 C3 C8 -84.75(13) . . . . ?
N1 C2 C3 C4 94.74(13) . . . . ?
C8 C3 C4 C5 0.79(18) . . . . ?
C2 C3 C4 C5 -178.70(11) . . . . ?
C3 C4 C5 C6 0.6(2) . . . . ?
C4 C5 C6 C7 -1.4(2) . . . . ?
C5 C6 C7 C8 0.9(2) . . . . ?
C4 C3 C8 C7 -1.32(18) . . . . ?
C2 C3 C8 C7 178.18(11) . . . . ?
C6 C7 C8 C3 0.48(19) . . . . ?
C10 P1 C9 N2 45.18(9) . . . . ?
C1 P1 C9 N2 -58.08(9) . . . . ?
P1 C9 N2 C11 -59.80(11) . . . . ?
P1 C9 N2 C12 179.40(8) . . . . ?
C9 P1 C10 N3 -45.97(9) . . . . ?
C1 P1 C10 N3 57.25(9) . . . . ?
P1 C10 N3 C11 61.55(10) . . . . ?
P1 C10 N3 C19 -178.25(8) . . . . ?
C9 N2 C11 N3 69.91(11) . . . . ?
C12 N2 C11 N3 -170.33(9) . . . . ?
C10 N3 C11 N2 -70.88(11) . . . . ?
C19 N3 C11 N2 169.89(9) . . . . ?
C11 N2 C12 C13 61.66(12) . . . . ?
C9 N2 C12 C13 -176.80(9) . . . . ?
N2 C12 C13 C18 -110.56(12) . . . . ?
N2 C12 C13 C14 69.77(15) . . . . ?
C18 C13 C14 C15 0.6(2) . . . . ?
C12 C13 C14 C15 -179.70(14) . . . . ?
C13 C14 C15 C16 -1.0(3) . . . . ?
C14 C15 C16 C17 0.2(3) . . . . ?
C15 C16 C17 C18 0.9(2) . . . . ?
C14 C13 C18 C17 0.50(18) . . . . ?
C12 C13 C18 C17 -179.18(11) . . . . ?
C16 C17 C18 C13 -1.2(2) . . . . ?
C11 N3 C19 C20 -64.82(13) . . . . ?
C10 N3 C19 C20 174.41(10) . . . . ?
N3 C19 C20 C25 112.39(14) . . . . ?
N3 C19 C20 C21 -71.16(17) . . . . ?
C25 C20 C21 C22 -0.7(3) . . . . ?
C19 C20 C21 C22 -177.20(19) . . . . ?
C20 C21 C22 C23 -0.2(4) . . . . ?
C21 C22 C23 C24 0.7(4) . . . . ?
C22 C23 C24 C25 -0.3(4) . . . . ?
C21 C20 C25 C24 1.1(2) . . . . ?
C19 C20 C25 C24 177.60(15) . . . . ?
C23 C24 C25 C20 -0.7(3) . . . . ?
